data_4087446
loop_
_publ_author_name
'Yang, Xiang-Yuan'
'Tay, Wee Shan'
'Li, Yongxin'
'Pullarkat, Sumod A.'
'Leung, Pak-Hing'

_publ_section_title
;
 Versatile Syntheses of Optically Pure PCE Pincer Ligands: Facile
 Modifications of the Pendant Arms and Ligand Backbones
;
_journal_issue 8
_journal_name_full Organometallics
_journal_page_first 1582
_journal_paper_doi 10.1021/acs.organomet.5b00132
_journal_volume 34
_journal_year 2015
_chemical_absolute_configuration ad
_chemical_formula_sum 'C43 H41 Cl3 O8 P2 Pt'
_chemical_formula_weight 1049.14
_space_group_crystal_system orthorhombic
_space_group_IT_number 19
_space_group_name_Hall 'P 2ac 2ab'
_space_group_name_H-M_alt 'P 21 21 21'
_atom_sites_solution_hydrogens geom
_cell_angle_alpha 90
_cell_angle_beta 90
_cell_angle_gamma 90
_cell_formula_units_Z 4
_cell_length_a 10.4318(10)
_cell_length_b 17.092(2)
_cell_length_c 24.423(3)
_cell_measurement_reflns_used 4513
_cell_measurement_temperature 103.(2)
_cell_measurement_theta_max 23.3292
_cell_measurement_theta_min 2.4346
_cell_volume 4354.6(8)
_computing_cell_refinement 'SAINT V8.34A (Bruker AXS Inc., 2013)'
_computing_data_collection 'Bruker APEX2'
_computing_data_reduction 'SAINT V8.34A (Bruker AXS Inc., 2013)'
_computing_molecular_graphics 'Bruker SHELXTL'
_computing_publication_material 'Bruker SHELXTL'
_computing_structure_refinement 'SHELXL-2013 (Sheldrick, 2013)'
_computing_structure_solution 'SHELXS-97 (Sheldrick 2008)'
_diffrn_ambient_temperature 103.(2)
_diffrn_detector_area_resol_mean 8.3333
_diffrn_measured_fraction_theta_full 0.995
_diffrn_measured_fraction_theta_max 0.995
_diffrn_measurement_device_type 'Bruker APEX-II CCD'
_diffrn_measurement_method '\f and \w scans'
_diffrn_radiation_monochromator graphite
_diffrn_radiation_type MoK\a
_diffrn_radiation_wavelength 0.71073
_diffrn_reflns_av_R_equivalents 0.1304
_diffrn_reflns_av_sigmaI/netI 0.0991
_diffrn_reflns_limit_h_max 15
_diffrn_reflns_limit_h_min -15
_diffrn_reflns_limit_k_max 24
_diffrn_reflns_limit_k_min -24
_diffrn_reflns_limit_l_max 33
_diffrn_reflns_limit_l_min -35
_diffrn_reflns_number 80607
_diffrn_reflns_theta_full 31.13
_diffrn_reflns_theta_max 31.13
_diffrn_reflns_theta_min 2.77
_exptl_absorpt_coefficient_mu 3.530
_exptl_absorpt_correction_T_max 0.57
_exptl_absorpt_correction_T_min 0.33
_exptl_absorpt_correction_type multi-scan
_exptl_absorpt_process_details 'SADABS V2012/1 (Bruker AXS Inc.)'
_exptl_crystal_colour colourless
_exptl_crystal_density_diffrn 1.600
_exptl_crystal_density_method 'not measured'
_exptl_crystal_description block
_exptl_crystal_F_000 2088
_exptl_crystal_size_max 0.400
_exptl_crystal_size_mid 0.200
_exptl_crystal_size_min 0.180
_refine_diff_density_max 0.992
_refine_diff_density_min -1.597
_refine_ls_abs_structure_details
;
Flack x determined using 4495 quotients [(I+)-(I-)]/[(I+)+(I-)]
(Parsons and Flack (2004), Acta Cryst. A60, s61).
;
_refine_ls_abs_structure_Flack 0.002(4)
_refine_ls_extinction_method none
_refine_ls_goodness_of_fit_ref 0.974
_refine_ls_hydrogen_treatment constr
_refine_ls_matrix_type full
_refine_ls_number_parameters 556
_refine_ls_number_reflns 13941
_refine_ls_number_restraints 218
_refine_ls_restrained_S_all 0.967
_refine_ls_R_factor_all 0.0614
_refine_ls_R_factor_gt 0.0437
_refine_ls_shift/su_max 0.002
_refine_ls_shift/su_mean 0.000
_refine_ls_structure_factor_coef Fsqd
_refine_ls_weighting_details 'w=1/[\s^2^(Fo^2^)] where P=(Fo^2^+2Fc^2^)/3'
_refine_ls_weighting_scheme calc
_refine_ls_wR_factor_gt 0.0735
_refine_ls_wR_factor_ref 0.0792
_reflns_number_gt 11589
_reflns_number_total 13941
_reflns_threshold_expression 'I > 2\s(I)'
_cod_data_source_file om5b00132_si_008.cif
_cod_data_source_block I
_cod_database_code 4087446

loop_
_space_group_symop_operation_xyz
'x, y, z'
'-x+1/2, -y, z+1/2'
'-x, y+1/2, -z+1/2'
'x+1/2, -y+1/2, -z'

loop_
_atom_site_type_symbol
_atom_site_label
_atom_site_fract_x
_atom_site_fract_y
_atom_site_fract_z
_atom_site_U_iso_or_equiv
_atom_site_adp_type
_atom_site_calc_flag
_atom_site_refinement_flags_adp
_atom_site_refinement_flags_occupancy
_atom_site_refinement_flags_posn
_atom_site_occupancy
_atom_site_disorder_assembly
_atom_site_disorder_group
Pt Pt1 0.57037(2) 0.91349(2) 0.34158(2) 0.00834(5) Uani d . . . 1.0 . .
C C1 0.7604(6) 0.9246(3) 0.3516(2) 0.0088(12) Uani d U . . 1.0 . .
C C2 0.8462(6) 0.9020(4) 0.3103(3) 0.0085(13) Uani d U . . 1.0 . .
C C3 0.9768(6) 0.9048(4) 0.3174(3) 0.0145(14) Uani d U . . 1.0 . .
H H3 1.0323 0.89 0.2884 0.017 Uiso calc U . R 1.0 . .
C C4 1.0278(6) 0.9294(4) 0.3673(3) 0.0170(16) Uani d U . . 1.0 . .
H H4 1.118 0.9315 0.3724 0.02 Uiso calc U . R 1.0 . .
C C5 0.9462(6) 0.9505(4) 0.4090(3) 0.0119(13) Uani d U . . 1.0 . .
H H5 0.9803 0.9662 0.4434 0.014 Uiso calc U . R 1.0 . .
C C6 0.8149(6) 0.9489(4) 0.4013(3) 0.0111(13) Uani d U . . 1.0 . .
C C7 0.7257(6) 0.9765(4) 0.4468(3) 0.0105(13) Uani d . . . 1.0 . .
H H7 0.7628 0.9623 0.4833 0.013 Uiso calc U . R 1.0 . .
C C8 0.6981(7) 1.0645(4) 0.4448(3) 0.0123(14) Uani d . . D 1.0 . .
H H8 0.6236 1.0748 0.4201 0.015 Uiso calc U . R 1.0 A 1
C C11 0.8153(6) 1.1078(4) 0.4242(3) 0.0160(15) Uani d . . . 1.0 . .
C C12 0.9220(7) 1.1517(4) 0.3448(3) 0.0257(16) Uani d . . . 1.0 . .
H H12A 0.9904 1.1125 0.347 0.039 Uiso calc U . R 1.0 . .
H H12B 0.9495 1.1995 0.3636 0.039 Uiso calc U . R 1.0 . .
H H12C 0.9036 1.1635 0.3064 0.039 Uiso calc U . R 1.0 . .
C C13 0.6093(6) 0.8246(4) 0.4660(3) 0.0109(14) Uani d . . . 1.0 . .
C C14 0.6817(7) 0.8151(5) 0.5130(3) 0.0178(16) Uani d . . . 1.0 . .
H H14 0.7154 0.8596 0.5313 0.021 Uiso calc U . R 1.0 . .
C C15 0.7055(7) 0.7403(4) 0.5338(3) 0.0207(17) Uani d . . . 1.0 . .
H H15 0.7549 0.734 0.5661 0.025 Uiso calc U . R 1.0 . .
C C16 0.6572(8) 0.6758(5) 0.5073(3) 0.0250(19) Uani d . . . 1.0 . .
H H16 0.6738 0.6249 0.5212 0.03 Uiso calc U . R 1.0 . .
C C17 0.5844(8) 0.6849(4) 0.4602(3) 0.0223(17) Uani d . . . 1.0 . .
H H17 0.5504 0.6403 0.442 0.027 Uiso calc U . R 1.0 . .
C C18 0.5616(7) 0.7589(4) 0.4400(3) 0.0163(14) Uani d . . . 1.0 . .
H H18 0.5123 0.7649 0.4076 0.02 Uiso calc U . R 1.0 . .
C C19 0.4482(6) 0.9646(4) 0.4729(3) 0.0107(13) Uani d . . . 1.0 . .
C C20 0.4407(8) 0.9590(4) 0.5297(3) 0.0208(15) Uani d . . . 1.0 . .
H H20 0.5041 0.931 0.5496 0.025 Uiso calc U . R 1.0 . .
C C21 0.3412(8) 0.9942(5) 0.5565(3) 0.032(2) Uani d . . . 1.0 . .
H H21 0.3348 0.989 0.5952 0.038 Uiso calc U . R 1.0 . .
C C22 0.2501(8) 1.0370(5) 0.5289(3) 0.0283(19) Uani d . . . 1.0 . .
H H22 0.1828 1.0619 0.5485 0.034 Uiso calc U . R 1.0 . .
C C23 0.2573(7) 1.0434(4) 0.4728(3) 0.0192(16) Uani d . . . 1.0 . .
H H23 0.1953 1.073 0.4532 0.023 Uiso calc U . R 1.0 . .
C C24 0.3562(7) 1.0062(4) 0.4453(3) 0.0152(15) Uani d . . . 1.0 . .
H H24 0.3602 1.0095 0.4065 0.018 Uiso calc U . R 1.0 . .
C C25 0.7873(6) 0.8671(4) 0.2582(3) 0.0124(14) Uani d . . . 1.0 . .
H H25 0.8424 0.8774 0.2255 0.015 Uiso calc U . R 1.0 . .
C C26 0.7590(6) 0.7784(4) 0.2648(3) 0.0122(14) Uani d . . . 1.0 . .
H H26 0.673 0.772 0.2823 0.015 Uiso calc U . R 1.0 . .
C C27 0.7591(7) 0.7353(4) 0.2106(3) 0.0164(15) Uani d . . . 1.0 . .
C C28 0.6807(8) 0.6213(4) 0.1686(3) 0.032(2) Uani d . . . 1.0 . .
H H28A 0.7645 0.598 0.1607 0.048 Uiso calc U . R 1.0 . .
H H28B 0.6533 0.6532 0.1373 0.048 Uiso calc U . R 1.0 . .
H H28C 0.6179 0.5797 0.175 0.048 Uiso calc U . R 1.0 . .
C C29 0.8596(7) 0.7404(4) 0.3014(3) 0.0136(14) Uani d . . . 1.0 . .
C C30 0.9135(8) 0.7158(5) 0.3925(3) 0.0288(19) Uani d . . . 1.0 . .
H H30A 0.9855 0.7526 0.3913 0.043 Uiso calc U . R 1.0 . .
H H30B 0.9444 0.663 0.3842 0.043 Uiso calc U . R 1.0 . .
H H30C 0.8751 0.7165 0.4291 0.043 Uiso calc U . R 1.0 . .
C C31 0.6526(7) 1.0131(4) 0.2244(3) 0.0113(14) Uani d . . . 1.0 . .
C C32 0.7717(8) 1.0433(5) 0.2119(3) 0.0229(18) Uani d . . . 1.0 . .
H H32 0.8467 1.0127 0.2173 0.027 Uiso calc U . R 1.0 . .
C C33 0.7809(9) 1.1181(5) 0.1915(3) 0.030(2) Uani d . . . 1.0 . .
H H33 0.8629 1.1394 0.1834 0.036 Uiso calc U . R 1.0 . .
C C34 0.6728(8) 1.1627(5) 0.1825(3) 0.0256(19) Uani d . . . 1.0 . .
H H34 0.6803 1.2144 0.1684 0.031 Uiso calc U . R 1.0 . .
C C35 0.5514(8) 1.1314(4) 0.1943(3) 0.0233(18) Uani d . . . 1.0 . .
H H35 0.4761 1.1612 0.1878 0.028 Uiso calc U . R 1.0 . .
C C36 0.5430(7) 1.0569(4) 0.2155(3) 0.0203(17) Uani d . . . 1.0 . .
H H36 0.4614 1.0354 0.224 0.024 Uiso calc U . R 1.0 . .
C C37 0.5471(6) 0.8641(4) 0.1972(3) 0.0110(14) Uani d . . . 1.0 . .
C C38 0.5752(8) 0.8806(4) 0.1425(2) 0.0154(13) Uani d . . . 1.0 . .
H H38 0.6339 0.9212 0.1336 0.018 Uiso calc U . R 1.0 . .
C C39 0.5174(8) 0.8379(5) 0.1016(3) 0.0239(18) Uani d . . . 1.0 . .
H H39 0.5363 0.8492 0.0644 0.029 Uiso calc U . R 1.0 . .
C C40 0.4319(8) 0.7784(4) 0.1143(3) 0.0257(17) Uani d . . . 1.0 . .
H H40 0.3933 0.7489 0.0857 0.031 Uiso calc U . R 1.0 . .
C C41 0.4027(7) 0.7619(4) 0.1679(3) 0.0249(19) Uani d . . . 1.0 . .
H H41 0.3428 0.7219 0.1766 0.03 Uiso calc U . R 1.0 . .
C C42 0.4624(6) 0.8048(4) 0.2096(3) 0.0147(15) Uani d . . . 1.0 . .
H H42 0.4442 0.793 0.2468 0.018 Uiso calc U . R 1.0 . .
C C43 0.2164(7) 0.9351(4) 0.1990(3) 0.0246(18) Uani d . . . 1.0 . .
H H43A 0.2865 0.9379 0.1717 0.03 Uiso calc U . R 1.0 . .
H H43B 0.2524 0.9138 0.2334 0.03 Uiso calc U . R 1.0 . .
Cl Cl1 0.34706(15) 0.88774(10) 0.33100(7) 0.0157(4) Uani d . . . 1.0 . .
Cl Cl2 0.0962(2) 0.87225(12) 0.17483(8) 0.0318(5) Uani d . . . 1.0 . .
Cl Cl3 0.1565(2) 1.03020(12) 0.21115(9) 0.0303(5) Uani d . . . 1.0 . .
C C9 0.668(2) 1.0947(10) 0.5025(5) 0.017(2) Uani d U P D 0.66(7) B 1
C C10 0.602(3) 1.2052(12) 0.5521(8) 0.031(4) Uani d U P D 0.66(7) B 1
H H10A 0.5553 1.1698 0.5765 0.046 Uiso calc U P R 0.66(7) B 1
H H10B 0.5529 1.2534 0.547 0.046 Uiso calc U P R 0.66(7) B 1
H H10C 0.6856 1.2178 0.5683 0.046 Uiso calc U P R 0.66(7) B 1
O O1 0.689(3) 1.0609(14) 0.5440(4) 0.019(4) Uani d U P D 0.66(7) B 1
O O2 0.621(2) 1.1677(9) 0.4997(6) 0.016(3) Uani d U P D 0.66(7) B 1
C C9A 0.667(4) 1.0967(17) 0.5021(8) 0.018(3) Uani d U P D 0.34(7) B 2
C C10A 0.552(5) 1.197(2) 0.5475(13) 0.022(6) Uani d U P D 0.34(7) B 2
H H10D 0.4994 1.1618 0.5697 0.033 Uiso calc U P R 0.34(7) B 2
H H10E 0.5034 1.2444 0.5389 0.033 Uiso calc U P R 0.34(7) B 2
H H10F 0.6296 1.2113 0.5681 0.033 Uiso calc U P R 0.34(7) B 2
O O1A 0.708(6) 1.070(3) 0.5437(7) 0.017(6) Uani d U P D 0.34(7) B 2
O O2A 0.589(4) 1.1581(17) 0.4972(11) 0.018(3) Uani d U P D 0.34(7) B 2
O O3 0.9056(5) 1.1262(3) 0.4528(2) 0.0231(12) Uani d . . . 1.0 . .
O O4 0.8077(5) 1.1215(3) 0.37090(19) 0.0158(11) Uani d . . . 1.0 . .
O O5 0.8133(5) 0.7551(3) 0.16968(19) 0.0205(11) Uani d . . . 1.0 . .
O O6 0.6900(5) 0.6696(3) 0.2163(2) 0.0216(12) Uani d . . . 1.0 . .
O O7 0.9621(5) 0.7171(3) 0.2854(2) 0.0230(13) Uani d . . . 1.0 . .
O O8 0.8192(4) 0.7383(3) 0.35280(18) 0.0183(11) Uani d . . . 1.0 . .
P P1 0.57734(16) 0.91893(10) 0.43450(6) 0.0087(3) Uani d . . . 1.0 . .
P P2 0.63022(14) 0.91518(12) 0.25171(6) 0.0088(3) Uani d . . . 1.0 . .

loop_
_atom_site_aniso_label
_atom_site_aniso_U_11
_atom_site_aniso_U_22
_atom_site_aniso_U_33
_atom_site_aniso_U_12
_atom_site_aniso_U_13
_atom_site_aniso_U_23
Pt1 0.00634(9) 0.00952(9) 0.00916(9) 0.00002(12) 0.00051(11) -0.00075(12)
C1 0.011(3) 0.007(3) 0.009(3) 0.003(2) 0.003(2) 0.000(2)
C2 0.008(3) 0.008(3) 0.009(3) 0.004(2) -0.002(2) 0.003(2)
C3 0.011(3) 0.018(4) 0.014(3) 0.004(3) 0.007(2) -0.001(3)
C4 0.008(3) 0.022(4) 0.021(3) -0.001(3) 0.002(2) 0.000(3)
C5 0.011(3) 0.012(3) 0.012(3) 0.002(3) -0.008(2) -0.002(2)
C6 0.009(3) 0.013(3) 0.011(3) 0.001(2) 0.000(2) -0.001(2)
C7 0.008(3) 0.011(3) 0.013(3) 0.002(3) 0.002(3) 0.000(3)
C8 0.017(3) 0.014(3) 0.006(3) -0.002(3) -0.003(3) 0.000(2)
C11 0.014(3) 0.012(3) 0.022(4) 0.000(3) 0.002(3) -0.003(3)
C12 0.024(4) 0.024(3) 0.029(4) -0.005(4) 0.016(4) 0.011(4)
C13 0.007(3) 0.011(3) 0.014(3) 0.001(2) 0.002(2) 0.002(3)
C14 0.014(4) 0.026(4) 0.014(4) -0.009(3) 0.000(3) 0.005(3)
C15 0.015(4) 0.026(4) 0.021(4) 0.003(3) 0.002(3) 0.011(3)
C16 0.025(4) 0.018(4) 0.032(5) 0.005(4) 0.009(4) 0.009(4)
C17 0.028(4) 0.013(3) 0.026(4) -0.007(4) 0.001(4) -0.002(3)
C18 0.017(3) 0.016(3) 0.016(3) 0.000(3) 0.002(3) 0.000(3)
C19 0.007(3) 0.012(3) 0.013(3) -0.002(3) 0.004(3) 0.000(2)
C20 0.021(4) 0.025(4) 0.017(3) 0.008(4) 0.002(3) 0.000(3)
C21 0.034(5) 0.047(6) 0.014(4) 0.008(4) 0.005(4) -0.008(4)
C22 0.027(5) 0.030(4) 0.027(5) 0.010(4) 0.014(4) -0.004(4)
C23 0.014(4) 0.017(4) 0.026(4) 0.010(3) -0.001(3) -0.001(3)
C24 0.015(4) 0.019(4) 0.012(3) 0.004(3) 0.002(3) 0.000(3)
C25 0.008(3) 0.015(3) 0.014(3) 0.001(3) 0.006(3) -0.001(3)
C26 0.012(3) 0.016(3) 0.009(3) 0.001(3) 0.002(3) -0.004(3)
C27 0.015(4) 0.012(3) 0.022(4) 0.009(3) -0.002(3) -0.002(3)
C28 0.043(5) 0.023(4) 0.030(5) 0.001(4) -0.002(4) -0.015(4)
C29 0.016(4) 0.011(3) 0.014(3) 0.002(3) -0.003(3) -0.001(3)
C30 0.032(5) 0.033(4) 0.022(4) 0.005(4) -0.005(4) 0.008(3)
C31 0.015(3) 0.009(3) 0.010(3) -0.004(3) 0.004(3) 0.006(3)
C32 0.015(4) 0.025(4) 0.028(5) -0.003(3) -0.003(3) 0.013(4)
C33 0.030(5) 0.030(4) 0.030(5) -0.016(4) 0.000(4) 0.009(4)
C34 0.038(5) 0.016(4) 0.022(4) -0.007(4) 0.003(4) 0.006(3)
C35 0.027(5) 0.014(3) 0.029(4) 0.005(3) 0.005(4) 0.007(3)
C36 0.020(4) 0.015(3) 0.027(4) 0.006(3) 0.009(3) 0.006(3)
C37 0.006(3) 0.014(3) 0.014(3) 0.000(3) 0.001(2) -0.003(3)
C38 0.019(3) 0.014(3) 0.013(3) 0.000(3) 0.000(3) -0.001(2)
C39 0.036(5) 0.022(4) 0.013(4) 0.006(4) -0.006(3) -0.001(3)
C40 0.028(4) 0.028(4) 0.021(4) 0.003(4) -0.011(4) -0.013(3)
C41 0.023(4) 0.014(3) 0.038(5) -0.003(3) -0.006(3) -0.007(3)
C42 0.010(4) 0.017(4) 0.017(4) -0.001(3) -0.004(3) -0.004(3)
C43 0.021(4) 0.030(4) 0.023(4) 0.003(4) -0.003(3) 0.002(3)
Cl1 0.0062(7) 0.0221(8) 0.0189(9) 0.0004(6) 0.0008(6) -0.0045(7)
Cl2 0.0316(12) 0.0353(11) 0.0286(11) -0.0087(9) 0.0076(8) -0.0116(9)
Cl3 0.0385(13) 0.0248(11) 0.0274(11) -0.0019(10) -0.0018(9) -0.0005(9)
C9 0.021(4) 0.014(4) 0.017(4) -0.003(4) 0.003(4) -0.003(3)
C10 0.042(10) 0.024(6) 0.026(6) 0.001(7) 0.007(7) -0.012(5)
O1 0.031(9) 0.010(6) 0.016(4) -0.006(6) 0.000(4) -0.001(4)
O2 0.022(6) 0.010(4) 0.016(4) 0.001(4) 0.005(4) -0.007(3)
C9A 0.022(6) 0.014(5) 0.017(5) -0.004(5) 0.004(5) -0.004(5)
C10A 0.035(12) 0.016(9) 0.015(8) 0.002(9) 0.003(9) -0.005(7)
O1A 0.024(11) 0.008(9) 0.017(7) -0.007(9) 0.001(6) -0.005(6)
O2A 0.024(7) 0.015(5) 0.016(5) -0.002(5) 0.004(5) -0.008(4)
O3 0.027(3) 0.019(3) 0.023(3) -0.007(2) -0.004(2) 0.004(2)
O4 0.019(3) 0.014(2) 0.014(2) -0.001(2) 0.006(2) 0.003(2)
O5 0.026(3) 0.024(3) 0.012(3) 0.001(2) 0.004(2) -0.005(2)
O6 0.030(3) 0.015(3) 0.020(3) -0.002(2) 0.000(2) -0.011(2)
O7 0.017(3) 0.026(3) 0.026(3) 0.011(2) 0.001(2) 0.000(2)
O8 0.020(3) 0.023(3) 0.011(3) 0.004(2) -0.0010(19) 0.003(2)
P1 0.0082(7) 0.0090(7) 0.0088(7) -0.0002(9) 0.0007(6) -0.0002(6)
P2 0.0075(7) 0.0096(7) 0.0095(7) 0.0008(8) 0.0001(6) -0.0019(8)

loop_
_atom_type_symbol
_atom_type_description
_atom_type_scat_dispersion_real
_atom_type_scat_dispersion_imag
_atom_type_scat_source
C C 0.0033 0.0016 'International Tables Vol C Tables 4.2.6.8 and 6.1.1.4'
H H 0.0000 0.0000 'International Tables Vol C Tables 4.2.6.8 and 6.1.1.4'
O O 0.0106 0.0060 'International Tables Vol C Tables 4.2.6.8 and 6.1.1.4'
P P 0.1023 0.0942 'International Tables Vol C Tables 4.2.6.8 and 6.1.1.4'
Cl Cl 0.1484 0.1585 'International Tables Vol C Tables 4.2.6.8 and 6.1.1.4'
Pt Pt -1.7033 8.3905 'International Tables Vol C Tables 4.2.6.8 and 6.1.1.4'

loop_
_geom_angle_atom_site_label_1
_geom_angle_atom_site_label_2
_geom_angle_atom_site_label_3
_geom_angle
C1 Pt1 P1 80.93(17)
C1 Pt1 P2 81.16(17)
P1 Pt1 P2 162.03(6)
C1 Pt1 Cl1 174.77(18)
P1 Pt1 Cl1 98.45(6)
P2 Pt1 Cl1 99.52(6)
C6 C1 C2 116.5(6)
C6 C1 Pt1 122.3(4)
C2 C1 Pt1 121.0(5)
C3 C2 C1 122.1(6)
C3 C2 C25 121.1(6)
C1 C2 C25 116.7(6)
C2 C3 C4 120.0(6)
C2 C3 H3 120.0
C4 C3 H3 120.0
C5 C4 C3 119.3(6)
C5 C4 H4 120.3
C3 C4 H4 120.3
C4 C5 C6 120.4(6)
C4 C5 H5 119.8
C6 C5 H5 119.8
C5 C6 C1 121.7(6)
C5 C6 C7 119.9(6)
C1 C6 C7 118.4(6)
C6 C7 C8 113.2(5)
C6 C7 P1 103.1(4)
C8 C7 P1 111.0(5)
C6 C7 H7 109.8
C8 C7 H7 109.8
P1 C7 H7 109.8
C11 C8 C9 107.6(10)
C11 C8 C7 109.8(6)
C9 C8 C7 109.9(8)
C11 C8 C9A 107.2(15)
C7 C8 C9A 111.2(12)
C11 C8 H8 109.8
C9 C8 H8 109.8
C7 C8 H8 109.8
O3 C11 O4 124.5(7)
O3 C11 C8 124.2(7)
O4 C11 C8 111.4(6)
O4 C12 H12A 109.5
O4 C12 H12B 109.5
H12A C12 H12B 109.5
O4 C12 H12C 109.5
H12A C12 H12C 109.5
H12B C12 H12C 109.5
C18 C13 C14 118.8(6)
C18 C13 P1 117.4(5)
C14 C13 P1 123.8(5)
C13 C14 C15 120.4(7)
C13 C14 H14 119.8
C15 C14 H14 119.8
C16 C15 C14 119.9(7)
C16 C15 H15 120.1
C14 C15 H15 120.1
C15 C16 C17 120.1(7)
C15 C16 H16 119.9
C17 C16 H16 119.9
C18 C17 C16 119.6(7)
C18 C17 H17 120.2
C16 C17 H17 120.2
C17 C18 C13 121.3(7)
C17 C18 H18 119.4
C13 C18 H18 119.4
C24 C19 C20 119.2(6)
C24 C19 P1 119.1(5)
C20 C19 P1 121.7(5)
C21 C20 C19 119.3(7)
C21 C20 H20 120.4
C19 C20 H20 120.4
C20 C21 C22 121.6(7)
C20 C21 H21 119.2
C22 C21 H21 119.2
C21 C22 C23 119.5(7)
C21 C22 H22 120.3
C23 C22 H22 120.3
C22 C23 C24 119.2(7)
C22 C23 H23 120.4
C24 C23 H23 120.4
C19 C24 C23 121.3(7)
C19 C24 H24 119.4
C23 C24 H24 119.4
C2 C25 C26 111.7(5)
C2 C25 P2 104.7(4)
C26 C25 P2 106.0(4)
C2 C25 H25 111.4
C26 C25 H25 111.4
P2 C25 H25 111.4
C27 C26 C29 107.7(5)
C27 C26 C25 112.6(6)
C29 C26 C25 110.3(6)
C27 C26 H26 108.7
C29 C26 H26 108.7
C25 C26 H26 108.7
O5 C27 O6 125.2(7)
O5 C27 C26 126.3(7)
O6 C27 C26 108.5(6)
O6 C28 H28A 109.5
O6 C28 H28B 109.5
H28A C28 H28B 109.5
O6 C28 H28C 109.5
H28A C28 H28C 109.5
H28B C28 H28C 109.5
O7 C29 O8 125.4(7)
O7 C29 C26 124.2(6)
O8 C29 C26 110.4(6)
O8 C30 H30A 109.5
O8 C30 H30B 109.5
H30A C30 H30B 109.5
O8 C30 H30C 109.5
H30A C30 H30C 109.5
H30B C30 H30C 109.5
C32 C31 C36 120.4(6)
C32 C31 P2 122.8(6)
C36 C31 P2 116.8(5)
C33 C32 C31 119.4(8)
C33 C32 H32 120.3
C31 C32 H32 120.3
C32 C33 C34 121.0(8)
C32 C33 H33 119.5
C34 C33 H33 119.5
C33 C34 C35 119.6(7)
C33 C34 H34 120.2
C35 C34 H34 120.2
C36 C35 C34 119.2(8)
C36 C35 H35 120.4
C34 C35 H35 120.4
C35 C36 C31 120.4(7)
C35 C36 H36 119.8
C31 C36 H36 119.8
C42 C37 C38 119.5(6)
C42 C37 P2 120.0(5)
C38 C37 P2 120.3(5)
C39 C38 C37 119.7(7)
C39 C38 H38 120.2
C37 C38 H38 120.2
C38 C39 C40 120.6(7)
C38 C39 H39 119.7
C40 C39 H39 119.7
C41 C40 C39 120.3(7)
C41 C40 H40 119.8
C39 C40 H40 119.8
C40 C41 C42 119.1(7)
C40 C41 H41 120.4
C42 C41 H41 120.4
C37 C42 C41 120.8(7)
C37 C42 H42 119.6
C41 C42 H42 119.6
Cl2 C43 Cl3 111.6(4)
Cl2 C43 H43A 109.3
Cl3 C43 H43A 109.3
Cl2 C43 H43B 109.3
Cl3 C43 H43B 109.3
H43A C43 H43B 108.0
O1 C9 O2 124.3(14)
O1 C9 C8 125.7(13)
O2 C9 C8 109.9(11)
O2 C10 H10A 109.5
O2 C10 H10B 109.5
H10A C10 H10B 109.5
O2 C10 H10C 109.5
H10A C10 H10C 109.5
H10B C10 H10C 109.5
C9 O2 C10 114.7(12)
O1A C9A O2A 126.(2)
O1A C9A C8 124.(2)
O2A C9A C8 109.1(19)
O2A C10A H10D 109.5
O2A C10A H10E 109.5
H10D C10A H10E 109.5
O2A C10A H10F 109.5
H10D C10A H10F 109.5
H10E C10A H10F 109.5
C9A O2A C10A 116.(2)
C11 O4 C12 116.4(6)
C27 O6 C28 115.7(6)
C29 O8 C30 115.5(6)
C13 P1 C19 107.4(3)
C13 P1 C7 104.4(3)
C19 P1 C7 107.8(3)
C13 P1 Pt1 113.1(2)
C19 P1 Pt1 120.6(2)
C7 P1 Pt1 102.1(2)
C37 P2 C31 103.6(3)
C37 P2 C25 105.9(3)
C31 P2 C25 109.2(3)
C37 P2 Pt1 124.7(2)
C31 P2 Pt1 113.5(2)
C25 P2 Pt1 98.9(2)

loop_
_geom_bond_atom_site_label_1
_geom_bond_atom_site_label_2
_geom_bond_distance
Pt1 C1 2.007(6)
Pt1 P1 2.2724(15)
Pt1 P2 2.2820(16)
Pt1 Cl1 2.3848(16)
C1 C6 1.401(8)
C1 C2 1.403(8)
C2 C3 1.374(9)
C2 C25 1.534(9)
C3 C4 1.393(9)
C3 H3 0.95
C4 C5 1.377(9)
C4 H4 0.95
C5 C6 1.383(9)
C5 H5 0.95
C6 C7 1.525(9)
C7 C8 1.532(9)
C7 P1 1.858(7)
C7 H7 1.0
C8 C11 1.517(9)
C8 C9 1.531(12)
C8 C9A 1.537(18)
C8 H8 1.0
C11 O3 1.214(8)
C11 O4 1.325(8)
C12 O4 1.447(8)
C12 H12A 0.98
C12 H12B 0.98
C12 H12C 0.98
C13 C18 1.383(9)
C13 C14 1.385(9)
C13 P1 1.817(7)
C14 C15 1.397(10)
C14 H14 0.95
C15 C16 1.373(11)
C15 H15 0.95
C16 C17 1.386(11)
C16 H16 0.95
C17 C18 1.379(9)
C17 H17 0.95
C18 H18 0.95
C19 C24 1.372(9)
C19 C20 1.393(9)
C19 P1 1.818(6)
C20 C21 1.367(10)
C20 H20 0.95
C21 C22 1.375(11)
C21 H21 0.95
C22 C23 1.377(10)
C22 H22 0.95
C23 C24 1.386(9)
C23 H23 0.95
C24 H24 0.95
C25 C26 1.553(9)
C25 P2 1.840(7)
C25 H25 1.0
C26 C27 1.514(9)
C26 C29 1.522(9)
C26 H26 1.0
C27 O5 1.198(8)
C27 O6 1.341(8)
C28 O6 1.432(8)
C28 H28A 0.98
C28 H28B 0.98
C28 H28C 0.98
C29 O7 1.206(8)
C29 O8 1.326(8)
C30 O8 1.434(8)
C30 H30A 0.98
C30 H30B 0.98
C30 H30C 0.98
C31 C32 1.380(9)
C31 C36 1.384(9)
C31 P2 1.816(7)
C32 C33 1.376(10)
C32 H32 0.95
C33 C34 1.379(12)
C33 H33 0.95
C34 C35 1.404(11)
C34 H34 0.95
C35 C36 1.377(9)
C35 H35 0.95
C36 H36 0.95
C37 C42 1.378(9)
C37 C38 1.396(9)
C37 P2 1.813(7)
C38 C39 1.376(9)
C38 H38 0.95
C39 C40 1.388(11)
C39 H39 0.95
C40 C41 1.374(10)
C40 H40 0.95
C41 C42 1.401(9)
C41 H41 0.95
C42 H42 0.95
C43 Cl2 1.753(8)
C43 Cl3 1.767(8)
C43 H43A 0.99
C43 H43B 0.99
C9 O1 1.188(12)
C9 O2 1.341(13)
C10 O2 1.446(12)
C10 H10A 0.98
C10 H10B 0.98
C10 H10C 0.98
C9A O1A 1.191(19)
C9A O2A 1.34(2)
C10A O2A 1.447(19)
C10A H10D 0.98
C10A H10E 0.98
C10A H10F 0.98
